data_2004501
loop_
_publ_author_name
'Paluchowska, B.'
'Maurin, J. K.'
'Leciejewicz, J.'

_publ_section_title
;
 The Role of C---H&#x00B7;&#x00B7;&#x00B7;O Bonds in Stabilizing
 3-Furancarboxylic Acid and its Complexes with Calcium and Strontium
;
_journal_issue 2
_journal_name_full 'Acta Crystallographica Section C'
_journal_page_first 342
_journal_page_last 347
_journal_paper_doi 10.1107/S0108270195003246
_journal_volume 52
_journal_year 1996
_chemical_formula_moiety 'C5 H4 O3'
_chemical_formula_sum 'C5 H4 O3'
_chemical_formula_weight 112.08
_chemical_name_systematic '3-furancarboxylic acid'
_space_group_IT_number 14
_symmetry_cell_setting monoclinic
_symmetry_space_group_name_Hall '-P 2ybc'
_symmetry_space_group_name_H-M 'P 1 21/c 1'
_cell_angle_alpha 90.00
_cell_angle_beta 91.06(3)
_cell_angle_gamma 90.00
_cell_formula_units_Z 4
_cell_length_a 5.1890(10)
_cell_length_b 5.8860(10)
_cell_length_c 16.223(3)
_cell_measurement_reflns_used 25
_cell_measurement_temperature 293(2)
_cell_measurement_theta_max 25
_cell_measurement_theta_min 20
_cell_volume 495.41(16)
_computing_cell_refinement 'Kuma KM-4 User's Guide (Kuma, 1989)'
_computing_data_collection 'Kuma KM-4 User's Guide (Kuma, 1989)'
_computing_data_reduction 'Kuma KM-4 User's Guide (Kuma, 1989)'
_computing_structure_refinement 'SHELXL93 (Sheldrick, 1993)'
_computing_structure_solution 'SHELXS86 (Sheldrick, 1990)'
_diffrn_ambient_temperature 293(2)
_diffrn_measurement_device 'Kuma KM-4 computer-controlled four-circle \k-axis'
_diffrn_measurement_method \w/2\q
_diffrn_radiation_monochromator graphite
_diffrn_radiation_source 'fine-focus sealed tube'
_diffrn_radiation_type CuK\a
_diffrn_radiation_wavelength 1.54178
_diffrn_reflns_av_R_equivalents 0.0290
_diffrn_reflns_av_sigmaI/netI 0.0223
_diffrn_reflns_limit_h_max 6
_diffrn_reflns_limit_h_min 0
_diffrn_reflns_limit_k_max 0
_diffrn_reflns_limit_k_min -7
_diffrn_reflns_limit_l_max 19
_diffrn_reflns_limit_l_min -19
_diffrn_reflns_number 628
_diffrn_reflns_theta_max 69.91
_diffrn_reflns_theta_min 5.45
_diffrn_standards_decay_% none
_diffrn_standards_interval_count 100
_diffrn_standards_number 3
_exptl_absorpt_coefficient_mu 1.101
_exptl_absorpt_correction_type none
_exptl_crystal_colour colourless
_exptl_crystal_density_diffrn 1.503
_exptl_crystal_description parallelepiped
_exptl_crystal_F_000 232
_exptl_crystal_size_max 0.3
_exptl_crystal_size_mid 0.25
_exptl_crystal_size_min 0.2
_refine_diff_density_max 0.116
_refine_diff_density_min -0.199
_refine_ls_extinction_coef 0.050(5)
_refine_ls_extinction_method 'SHELXL93 (Sheldrick, 1993)'
_refine_ls_goodness_of_fit_all 1.118
_refine_ls_goodness_of_fit_obs 1.118
_refine_ls_hydrogen_treatment refall
_refine_ls_matrix_type full
_refine_ls_number_constraints 3
_refine_ls_number_parameters 90
_refine_ls_number_reflns 557
_refine_ls_number_restraints 0
_refine_ls_restrained_S_all 1.118
_refine_ls_restrained_S_obs 1.118
_refine_ls_R_factor_all 0.0342
_refine_ls_R_factor_obs 0.0342
_refine_ls_shift/esd_max -0.001
_refine_ls_shift/esd_mean 0.000
_refine_ls_structure_factor_coef Fsqd
_refine_ls_weighting_scheme
;
calc w = 1/[\s^2^(F~o~^2^) + (0.0515P)^2^ + 0.1516P]
where P = (F~o~^2^ + 2F~c~^2^)/3
;
_refine_ls_wR_factor_all 0.0920
_refine_ls_wR_factor_obs 0.0920
_reflns_number_observed 557
_reflns_number_total 557
_reflns_observed_criterion >2sigma(I)
_cod_data_source_file jz1035.cif
_cod_data_source_block 3FA
_cod_original_cell_volume 495.4(2)
_cod_original_sg_symbol_H-M 'P 21/c'
_cod_database_code 2004501

loop_
_symmetry_equiv_pos_as_xyz
'x, y, z'
'-x, y+1/2, -z+1/2'
'-x, -y, -z'
'x, -y-1/2, z-1/2'

loop_
_atom_site_aniso_label
_atom_site_aniso_U_11
_atom_site_aniso_U_22
_atom_site_aniso_U_33
_atom_site_aniso_U_12
_atom_site_aniso_U_13
_atom_site_aniso_U_23
O3 0.0656(14) 0.0502(11) 0.0721(13) -0.0001(9) -0.0209(11) -0.0103(9)
O2 0.0625(12) 0.0410(10) 0.0728(12) 0.0019(9) -0.0153(10) 0.0000(9)
C6 0.049(2) 0.0443(14) 0.0464(12) -0.0015(11) 0.0003(12) -0.0018(11)
C3 0.0457(15) 0.0441(13) 0.0476(12) 0.0002(11) 0.0002(11) 0.0008(11)
C2 0.062(2) 0.049(2) 0.058(2) 0.0036(14) -0.0062(14) -0.0019(13)
O1 0.0679(13) 0.0517(11) 0.0742(13) 0.0076(10) -0.0134(11) 0.0032(9)
C5 0.059(2) 0.057(2) 0.070(2) -0.0024(15) -0.015(2) 0.0044(14)
C4 0.061(2) 0.048(2) 0.064(2) -0.0055(14) -0.0127(14) -0.0026(14)

loop_
_atom_site_label
_atom_site_fract_x
_atom_site_fract_y
_atom_site_fract_z
_atom_site_U_iso_or_equiv
_atom_site_thermal_displace_type
_atom_site_calc_flag
_atom_site_type_symbol
O3 .8521(4) .2697(3) .97739(12) .0629(6) Uani d O
O2 .7692(4) -.0833(3) .93373(11) .0590(6) Uani d O
C6 .7247(5) .1218(4) .93255(14) .0465(6) Uani d C
C3 .5194(5) .2179(4) .88183(14) .0458(6) Uani d C
C2 .4500(6) .4374(5) .8779(2) .0564(7) Uani d C
H2 .522(6) .563(5) .9034(19) .077(10) Uiso d H
O1 .2511(4) .4676(3) .82405(12) .0648(6) Uani d O
C5 .1933(6) .2567(5) .7925(2) .0623(8) Uani d C
H5 .037(6) .261(4) .7524(19) .072(9) Uiso d H
C4 .3504(5) .1016(5) .8255(2) .0579(7) Uani d C
H4 .337(5) -.065(5) .8135(17) .064(8) Uiso d H
H3 1.009(9) .205(9) 1.010(3) .143(17) Uiso d H

loop_
_atom_type_symbol
_atom_type_description
_atom_type_scat_dispersion_real
_atom_type_scat_dispersion_imag
_atom_type_scat_source
C C 0.0181 0.0091 'International Tables Vol C Tables 4.2.6.8 and 6.1.1.4'
H H 0.0000 0.0000 'International Tables Vol C Tables 4.2.6.8 and 6.1.1.4'
O O 0.0492 0.0322 'International Tables Vol C Tables 4.2.6.8 and 6.1.1.4'

loop_
_geom_angle_atom_site_label_1
_geom_angle_atom_site_label_2
_geom_angle_atom_site_label_3
_geom_angle
_geom_angle_publ_flag
C6 O3 H3 115.(3) no
O2 C6 O3 123.5(2) yes
O2 C6 C3 121.9(2) yes
O3 C6 C3 114.5(2) yes
C2 C3 C4 105.6(2) yes
C2 C3 C6 126.6(2) yes
C4 C3 C6 127.7(2) yes
C3 C2 O1 111.0(2) yes
C3 C2 H2 130.(2) no
O1 C2 H2 119.(2) no
C2 O1 C5 106.3(2) yes
C4 C5 O1 110.0(3) yes
C4 C5 H5 137.8(15) no
O1 C5 H5 112.1(14) no
C5 C4 C3 107.0(2) yes
C5 C4 H4 123.6(16) no
C3 C4 H4 129.2(16) no

loop_
_geom_bond_atom_site_label_1
_geom_bond_atom_site_label_2
_geom_bond_distance
_geom_bond_publ_flag
O3 C6 1.307(3) yes
O3 H3 1.03(5) no
O2 C6 1.229(3) yes
C6 C3 1.449(3) yes
C3 C2 1.342(4) yes
C3 C4 1.429(4) yes
C2 O1 1.351(4) yes
C2 H2 0.92(3) no
O1 C5 1.374(4) yes
C5 C4 1.330(4) yes
C5 H5 1.03(3) no
C4 H4 1.00(3) no
